data_1504952
loop_
_publ_author_name
'Cochran, Brian M.'
'Michael, Forrest E.'

_publ_section_title
;
 Metal-free oxidative cyclization of urea-tethered alkenes with
 hypervalent iodine.
;
_journal_issue 21
_journal_name_full 'Organic letters'
_journal_page_first 5039
_journal_page_last 5042
_journal_paper_doi 10.1021/ol8022165
_journal_volume 10
_journal_year 2008
_chemical_formula_moiety 'C15 H20 N2 O3 S'
_chemical_formula_sum 'C15 H20 N2 O3 S'
_chemical_formula_weight 308.39
_chemical_name_common BMC-M-63-2
_chemical_name_systematic
; 
 BMC-M-63-2 
;
_space_group_IT_number 14
_symmetry_cell_setting monoclinic
_symmetry_Int_Tables_number 14
_symmetry_space_group_name_Hall '-P 2ybc'
_symmetry_space_group_name_H-M 'P 1 21/c 1'
_atom_sites_solution_hydrogens geom
_atom_sites_solution_primary direct
_atom_sites_solution_secondary difmap
_audit_creation_method SHELXL-97
_cell_angle_alpha 90.000
_cell_angle_beta 111.272(3)
_cell_angle_gamma 90.000
_cell_formula_units_Z 4
_cell_length_a 11.0729(6)
_cell_length_b 11.8754(7)
_cell_length_c 12.2070(8)
_cell_measurement_reflns_used 62
_cell_measurement_temperature 130(2)
_cell_volume 1495.80(16)
_computing_cell_refinement 'HKL Scalepack (Otwinowski & Minor 1997)'
_computing_data_collection KappaCCD
_computing_data_reduction 'HKL Scalepack (Otwinowski & Minor 1997)'
_computing_molecular_graphics 'maXus, Zortep'
_computing_publication_material 'SHELXL-97 (Sheldrick, 1997)'
_computing_structure_refinement 'SHELXL-97 (Sheldrick, 1997)'
_computing_structure_solution 'SHELXL-97 (Sheldrick, 1997)'
_diffrn_ambient_temperature 130(2)
_diffrn_measured_fraction_theta_full 0.986
_diffrn_measured_fraction_theta_max 0.951
_diffrn_measurement_device_type 'Nonius KappaCCD'
_diffrn_measurement_method '\f and \w scans'
_diffrn_radiation_monochromator graphite
_diffrn_radiation_source 'fine-focus sealed tube'
_diffrn_radiation_type MoK\a
_diffrn_radiation_wavelength 0.71073
_diffrn_reflns_av_R_equivalents 0.0960
_diffrn_reflns_av_sigmaI/netI 0.0802
_diffrn_reflns_limit_h_max 14
_diffrn_reflns_limit_h_min -13
_diffrn_reflns_limit_k_max 15
_diffrn_reflns_limit_k_min -14
_diffrn_reflns_limit_l_max 16
_diffrn_reflns_limit_l_min -16
_diffrn_reflns_number 11080
_diffrn_reflns_theta_full 25.00
_diffrn_reflns_theta_max 28.42
_diffrn_reflns_theta_min 2.48
_exptl_absorpt_coefficient_mu 0.228
_exptl_absorpt_correction_T_max 0.9347
_exptl_absorpt_correction_T_min 0.8944
_exptl_absorpt_correction_type multi-scan
_exptl_absorpt_process_details HKL2000
_exptl_crystal_colour colorless
_exptl_crystal_density_diffrn 1.369
_exptl_crystal_density_method 'not measured'
_exptl_crystal_description cut-block
_exptl_crystal_F_000 656
_exptl_crystal_size_max 0.50
_exptl_crystal_size_mid 0.40
_exptl_crystal_size_min 0.30
_refine_diff_density_max 0.423
_refine_diff_density_min -0.416
_refine_diff_density_rms 0.062
_refine_ls_extinction_method none
_refine_ls_goodness_of_fit_ref 0.999
_refine_ls_hydrogen_treatment constr
_refine_ls_matrix_type full
_refine_ls_number_parameters 193
_refine_ls_number_reflns 3587
_refine_ls_number_restraints 0
_refine_ls_restrained_S_all 0.999
_refine_ls_R_factor_all 0.0866
_refine_ls_R_factor_gt 0.0592
_refine_ls_shift/su_max 0.000
_refine_ls_shift/su_mean 0.000
_refine_ls_structure_factor_coef Fsqd
_refine_ls_weighting_details 'calc w=1/[\s^2^(Fo^2^)+(0.0980P)^2^+0.0000P] where P=(Fo^2^+2Fc^2^)/3'
_refine_ls_weighting_scheme calc
_refine_ls_wR_factor_gt 0.1561
_refine_ls_wR_factor_ref 0.1712
_reflns_number_gt 2528
_reflns_number_total 3587
_reflns_threshold_expression >2sigma(I)
_cod_data_source_file ol8022165_si_002.cif
_cod_data_source_block shelxl
_cod_depositor_comments
;
The following automatic conversions were performed:

'_symmetry_cell_setting' value 'Monoclinic' changed to 'monoclinic'
according to /home/saulius/struct/CIF-dictionaries/cif_core.dic
dictionary named 'cif_core.dic' version 2.4.1 from 2010-06-29.

Automatic conversion script
Id: cif_fix_values 1715 2011-07-08 13:25:40Z adriana 
;
_cod_original_cell_volume 1495.76(15)
_cod_original_sg_symbol_Hall -p_2ybc
_cod_original_sg_symbol_H-M p_1_21/c_1
_cod_database_code 1504952

loop_
_symmetry_equiv_pos_as_xyz
'x, y, z'
'-x, y+1/2, -z+1/2'
'-x, -y, -z'
'x, -y-1/2, z-1/2'

loop_
_atom_site_label
_atom_site_type_symbol
_atom_site_fract_x
_atom_site_fract_y
_atom_site_fract_z
_atom_site_U_iso_or_equiv
_atom_site_adp_type
_atom_site_occupancy
_atom_site_symmetry_multiplicity
_atom_site_calc_flag
_atom_site_refinement_flags
S1 S 0.78877(5) -0.05232(5) 0.04593(5) 0.0361(2) Uani 1 1 d .
O1 O 0.94022(15) -0.16091(13) 0.26033(13) 0.0437(4) Uani 1 1 d .
O2 O 0.85998(15) -0.12561(13) -0.00333(14) 0.0450(4) Uani 1 1 d .
O3 O 0.67911(14) -0.10106(13) 0.06542(14) 0.0434(4) Uani 1 1 d .
N1 N 0.88489(17) 0.01075(16) 0.16292(15) 0.0387(4) Uani 1 1 d .
N2 N 1.02664(17) -0.00398(16) 0.35736(16) 0.0410(5) Uani 1 1 d .
C1 C 0.9475(2) -0.04882(18) 0.2546(2) 0.0394(5) Uani 1 1 d .
C2 C 1.0279(2) -0.1997(2) 0.3755(2) 0.0445(6) Uani 1 1 d .
H2A H 1.0878 -0.2580 0.3670 0.053 Uiso 1 1 calc R
H2B H 0.9785 -0.2314 0.4216 0.053 Uiso 1 1 calc R
C3 C 1.1024(2) -0.09460(19) 0.4351(2) 0.0417(5) Uani 1 1 d .
H3 H 1.1013 -0.0862 0.5162 0.050 Uiso 1 1 calc R
C4 C 1.2378(2) -0.0742(2) 0.4346(2) 0.0462(6) Uani 1 1 d .
H4A H 1.2470 -0.1062 0.3631 0.055 Uiso 1 1 calc R
H4B H 1.3045 -0.1078 0.5048 0.055 Uiso 1 1 calc R
C5 C 1.2497(2) 0.05535(19) 0.4361(2) 0.0432(6) Uani 1 1 d .
C6 C 1.1112(2) 0.0932(2) 0.3598(2) 0.0432(6) Uani 1 1 d .
H6A H 1.0853 0.1598 0.3948 0.052 Uiso 1 1 calc R
H6B H 1.1061 0.1125 0.2793 0.052 Uiso 1 1 calc R
C7 C 1.3453(3) 0.0963(3) 0.3808(3) 0.0641(8) Uani 1 1 d .
H7A H 1.3453 0.1788 0.3790 0.096 Uiso 1 1 calc R
H7B H 1.3195 0.0672 0.3004 0.096 Uiso 1 1 calc R
H7C H 1.4325 0.0692 0.4274 0.096 Uiso 1 1 calc R
C8 C 1.2868(3) 0.1006(2) 0.5604(2) 0.0539(7) Uani 1 1 d .
H8A H 1.3737 0.0739 0.6083 0.081 Uiso 1 1 calc R
H8B H 1.2243 0.0740 0.5945 0.081 Uiso 1 1 calc R
H8C H 1.2862 0.1831 0.5585 0.081 Uiso 1 1 calc R
C9 C 0.7344(2) 0.06340(18) -0.04918(18) 0.0350(5) Uani 1 1 d .
C10 C 0.60435(19) 0.09295(18) -0.08989(18) 0.0355(5) Uani 1 1 d .
H10 H 0.5451 0.0527 -0.0644 0.043 Uiso 1 1 calc R
C11 C 0.8211(2) 0.12288(19) -0.08632(19) 0.0388(5) Uani 1 1 d .
H11 H 0.9100 0.1022 -0.0590 0.047 Uiso 1 1 calc R
C12 C 0.5616(2) 0.18220(18) -0.16842(18) 0.0377(5) Uani 1 1 d .
H12 H 0.4724 0.2021 -0.1965 0.045 Uiso 1 1 calc R
C13 C 0.7769(2) 0.2122(2) -0.16313(18) 0.0413(5) Uani 1 1 d .
H13 H 0.8366 0.2536 -0.1868 0.050 Uiso 1 1 calc R
C14 C 0.6457(2) 0.24286(19) -0.20678(18) 0.0397(5) Uani 1 1 d .
C15 C 0.5976(3) 0.3380(2) -0.2920(2) 0.0558(7) Uani 1 1 d .
H15A H 0.5495 0.3077 -0.3705 0.084 Uiso 1 1 calc R
H15B H 0.6714 0.3823 -0.2940 0.084 Uiso 1 1 calc R
H15C H 0.5403 0.3862 -0.2672 0.084 Uiso 1 1 calc R

loop_
_atom_site_aniso_label
_atom_site_aniso_U_11
_atom_site_aniso_U_22
_atom_site_aniso_U_33
_atom_site_aniso_U_23
_atom_site_aniso_U_13
_atom_site_aniso_U_12
S1 0.0306(3) 0.0375(3) 0.0373(3) -0.0007(2) 0.0087(2) 0.0014(2)
O1 0.0491(9) 0.0359(8) 0.0371(9) 0.0020(7) 0.0050(7) -0.0017(7)
O2 0.0394(8) 0.0444(9) 0.0486(10) -0.0056(7) 0.0131(7) 0.0046(7)
O3 0.0351(8) 0.0446(9) 0.0468(10) 0.0047(7) 0.0106(7) -0.0022(7)
N1 0.0382(10) 0.0383(10) 0.0332(10) -0.0001(8) 0.0053(8) 0.0002(8)
N2 0.0428(10) 0.0395(10) 0.0358(10) 0.0012(8) 0.0082(8) 0.0018(8)
C1 0.0395(11) 0.0361(12) 0.0401(13) -0.0022(9) 0.0115(10) -0.0009(9)
C2 0.0525(13) 0.0385(12) 0.0366(12) 0.0050(10) 0.0091(10) 0.0002(10)
C3 0.0451(12) 0.0393(12) 0.0371(13) 0.0035(10) 0.0106(10) 0.0016(10)
C4 0.0480(13) 0.0468(13) 0.0411(14) 0.0031(11) 0.0130(11) 0.0077(11)
C5 0.0400(12) 0.0426(13) 0.0438(14) 0.0021(10) 0.0112(10) 0.0000(10)
C6 0.0477(13) 0.0365(12) 0.0399(13) 0.0035(10) 0.0094(10) 0.0000(10)
C7 0.0539(15) 0.0662(19) 0.076(2) 0.0022(15) 0.0278(15) -0.0079(13)
C8 0.0521(14) 0.0503(15) 0.0468(15) -0.0034(11) 0.0029(12) 0.0011(11)
C9 0.0324(10) 0.0410(12) 0.0296(11) -0.0048(9) 0.0086(9) 0.0001(9)
C10 0.0324(10) 0.0415(12) 0.0322(11) -0.0016(9) 0.0112(9) 0.0000(9)
C11 0.0323(11) 0.0494(13) 0.0347(12) -0.0064(10) 0.0122(9) -0.0032(9)
C12 0.0342(11) 0.0434(12) 0.0323(11) -0.0038(9) 0.0081(9) 0.0034(9)
C13 0.0421(12) 0.0515(14) 0.0317(12) -0.0035(10) 0.0150(9) -0.0085(10)
C14 0.0475(12) 0.0399(12) 0.0286(11) -0.0011(9) 0.0099(9) -0.0015(9)
C15 0.0684(16) 0.0532(15) 0.0413(14) 0.0096(12) 0.0146(12) -0.0014(13)

loop_
_atom_type_symbol
_atom_type_description
_atom_type_scat_dispersion_real
_atom_type_scat_dispersion_imag
_atom_type_scat_source
C C 0.0033 0.0016 'International Tables Vol C Tables 4.2.6.8 and 6.1.1.4'
H H 0.0000 0.0000 'International Tables Vol C Tables 4.2.6.8 and 6.1.1.4'
N N 0.0061 0.0033 'International Tables Vol C Tables 4.2.6.8 and 6.1.1.4'
O O 0.0106 0.0060 'International Tables Vol C Tables 4.2.6.8 and 6.1.1.4'
S S 0.1246 0.1234 'International Tables Vol C Tables 4.2.6.8 and 6.1.1.4'

loop_
_geom_angle_atom_site_label_1
_geom_angle_atom_site_label_2
_geom_angle_atom_site_label_3
_geom_angle
O3 S1 O2 116.54(10)
O3 S1 N1 111.30(10)
O2 S1 N1 111.23(10)
O3 S1 C9 108.39(10)
O2 S1 C9 107.71(10)
N1 S1 C9 100.29(10)
C1 O1 C2 109.40(16)
C1 N1 S1 118.95(16)
C1 N2 C3 109.57(18)
C1 N2 C6 121.23(19)
C3 N2 C6 110.31(16)
N1 C1 O1 124.5(2)
N1 C1 N2 123.5(2)
O1 C1 N2 112.00(19)
O1 C2 C3 104.82(17)
O1 C2 H2A 110.8
C3 C2 H2A 110.8
O1 C2 H2B 110.8
C3 C2 H2B 110.8
H2A C2 H2B 108.9
N2 C3 C4 102.26(18)
N2 C3 C2 101.92(17)
C4 C3 C2 119.5(2)
N2 C3 H3 110.8
C4 C3 H3 110.8
C2 C3 H3 110.8
C3 C4 C5 103.8(2)
C3 C4 H4A 111.0
C5 C4 H4A 111.0
C3 C4 H4B 111.0
C5 C4 H4B 111.0
H4A C4 H4B 109.0
C8 C5 C7 110.5(2)
C8 C5 C4 110.8(2)
C7 C5 C4 112.4(2)
C8 C5 C6 110.4(2)
C7 C5 C6 109.7(2)
C4 C5 C6 102.76(19)
N2 C6 C5 105.56(18)
N2 C6 H6A 110.6
C5 C6 H6A 110.6
N2 C6 H6B 110.6
C5 C6 H6B 110.6
H6A C6 H6B 108.8
C5 C7 H7A 109.5
C5 C7 H7B 109.5
H7A C7 H7B 109.5
C5 C7 H7C 109.5
H7A C7 H7C 109.5
H7B C7 H7C 109.5
C5 C8 H8A 109.5
C5 C8 H8B 109.5
H8A C8 H8B 109.5
C5 C8 H8C 109.5
H8A C8 H8C 109.5
H8B C8 H8C 109.5
C10 C9 C11 120.2(2)
C10 C9 S1 119.79(17)
C11 C9 S1 119.95(16)
C9 C10 C12 119.3(2)
C9 C10 H10 120.4
C12 C10 H10 120.4
C13 C11 C9 119.5(2)
C13 C11 H11 120.2
C9 C11 H11 120.2
C14 C12 C10 121.7(2)
C14 C12 H12 119.1
C10 C12 H12 119.1
C11 C13 C14 121.4(2)
C11 C13 H13 119.3
C14 C13 H13 119.3
C12 C14 C13 117.8(2)
C12 C14 C15 120.9(2)
C13 C14 C15 121.3(2)
C14 C15 H15A 109.5
C14 C15 H15B 109.5
H15A C15 H15B 109.5
C14 C15 H15C 109.5
H15A C15 H15C 109.5
H15B C15 H15C 109.5

loop_
_geom_bond_atom_site_label_1
_geom_bond_atom_site_label_2
_geom_bond_distance
S1 O3 1.4408(16)
S1 O2 1.4438(16)
S1 N1 1.6218(17)
S1 C9 1.758(2)
O1 C1 1.337(3)
O1 C2 1.464(3)
N1 C1 1.292(3)
N2 C1 1.352(3)
N2 C3 1.478(3)
N2 C6 1.479(3)
C2 C3 1.527(3)
C2 H2A 0.9900
C2 H2B 0.9900
C3 C4 1.521(3)
C3 H3 1.0000
C4 C5 1.543(3)
C4 H4A 0.9900
C4 H4B 0.9900
C5 C8 1.519(3)
C5 C7 1.527(4)
C5 C6 1.545(3)
C6 H6A 0.9900
C6 H6B 0.9900
C7 H7A 0.9800
C7 H7B 0.9800
C7 H7C 0.9800
C8 H8A 0.9800
C8 H8B 0.9800
C8 H8C 0.9800
C9 C10 1.387(3)
C9 C11 1.394(3)
C10 C12 1.392(3)
C10 H10 0.9500
C11 C13 1.382(3)
C11 H11 0.9500
C12 C14 1.386(3)
C12 H12 0.9500
C13 C14 1.402(3)
C13 H13 0.9500
C14 C15 1.496(3)
C15 H15A 0.9800
C15 H15B 0.9800
C15 H15C 0.9800

loop_
_geom_torsion_atom_site_label_1
_geom_torsion_atom_site_label_2
_geom_torsion_atom_site_label_3
_geom_torsion_atom_site_label_4
_geom_torsion
O3 S1 N1 C1 66.94(19)
O2 S1 N1 C1 -64.82(19)
C9 S1 N1 C1 -178.54(17)
S1 N1 C1 O1 0.8(3)
S1 N1 C1 N2 -177.87(17)
C2 O1 C1 N1 177.7(2)
C2 O1 C1 N2 -3.5(2)
C3 N2 C1 N1 -168.7(2)
C6 N2 C1 N1 -38.4(3)
C3 N2 C1 O1 12.5(2)
C6 N2 C1 O1 142.7(2)
C1 O1 C2 C3 -6.4(2)
C1 N2 C3 C4 108.8(2)
C6 N2 C3 C4 -27.1(2)
C1 N2 C3 C2 -15.3(2)
C6 N2 C3 C2 -151.22(19)
O1 C2 C3 N2 12.6(2)
O1 C2 C3 C4 -99.0(2)
N2 C3 C4 C5 38.5(2)
C2 C3 C4 C5 150.0(2)
C3 C4 C5 C8 82.2(2)
C3 C4 C5 C7 -153.6(2)
C3 C4 C5 C6 -35.7(2)
C1 N2 C6 C5 -125.1(2)
C3 N2 C6 C5 4.8(2)
C8 C5 C6 N2 -99.1(2)
C7 C5 C6 N2 139.0(2)
C4 C5 C6 N2 19.2(2)
O3 S1 C9 C10 0.7(2)
O2 S1 C9 C10 127.64(17)
N1 S1 C9 C10 -115.98(18)
O3 S1 C9 C11 -177.26(16)
O2 S1 C9 C11 -50.35(19)
N1 S1 C9 C11 66.03(18)
C11 C9 C10 C12 0.3(3)
S1 C9 C10 C12 -177.73(16)
C10 C9 C11 C13 0.6(3)
S1 C9 C11 C13 178.57(16)
C9 C10 C12 C14 -0.3(3)
C9 C11 C13 C14 -1.4(3)
C10 C12 C14 C13 -0.5(3)
C10 C12 C14 C15 179.5(2)
C11 C13 C14 C12 1.4(3)
C11 C13 C14 C15 -178.6(2)
